data_4105082
loop_
_publ_author_name
'Janet E. Lovett'
'Markus Hoffmann'
'Arjen Cnossen'
'Alexander T. J. Shutter'
'Hannah J. Hogben'
'Christopher W. M. Kay'
'Christiane R. Timmel'
'Harry L. Anderson'

_publ_contact_author_address
;
   Department of Chemistry
   University of Bath
   Claverton Down
   Bath
   BA2 7AY
   UK
;
_publ_contact_author_email s.pascu@bath.ac.uk
_publ_contact_author_fax '(01225) 386231'
_publ_contact_author_name 'Sofia I. Pascu'
_publ_contact_author_phone '(01225) 386627'
_publ_section_title
;
 Probing Flexibility in Porphyrin-Based Molecular Wires Using Double
 Electron Electron Resonance
;
_journal_name_full 'Journal of the American Chemical Society'
_journal_page_first 13852
_journal_page_last 13859
_journal_paper_doi 10.1021/ja905796z
_journal_volume 131
_journal_year 2009
_chemical_formula_moiety 'C92 H108 N6 O10 Zn, 2(C4 H8 O2)'
_chemical_formula_sum 'C100 H124 N6 O14 Zn'
_chemical_formula_weight 1699.45
_space_group_IT_number 2
_symmetry_cell_setting triclinic
_symmetry_space_group_name_Hall '-P 1'
_symmetry_space_group_name_H-M 'P -1'
_atom_sites_solution_hydrogens geom
_atom_sites_solution_primary direct
_audit_creation_date 31-03-09
_audit_creation_method CRYSTALS_ver_12.80
_cell_angle_alpha 68.881(5)
_cell_angle_beta 89.920(5)
_cell_angle_gamma 89.596(5)
_cell_formula_units_Z 2
_cell_length_a 12.691(5)
_cell_length_b 19.134(7)
_cell_length_c 20.044(7)
_cell_measurement_reflns_used 12203
_cell_measurement_temperature 120
_cell_measurement_theta_max 25
_cell_measurement_theta_min 0
_cell_volume 4540(3)
_computing_cell_refinement 'Bruker SAINT'
_computing_data_collection 'Bruker APEX2'
_computing_data_reduction 'Bruker SAINT'
_computing_molecular_graphics 'CAMERON (Watkin et al., 1996)'
_computing_publication_material 'CRYSTALS (Betteridge et al., 2003)'
_computing_structure_refinement 'CRYSTALS (Betteridge et al., 2003)'
_computing_structure_solution 'SHELXS 86 (Sheldrick, 1986)'
_diffrn_ambient_temperature 120
_diffrn_measured_fraction_theta_full 0.988
_diffrn_measured_fraction_theta_max 0.988
_diffrn_measurement_device_type 'Bruker SMART APEX2 CCD'
_diffrn_measurement_method 'fine-slice \w scans'
_diffrn_radiation_monochromator 'silicon 111'
_diffrn_radiation_source 'Daresbury SRS station 9.8'
_diffrn_radiation_type synchrotron
_diffrn_radiation_wavelength 0.6939
_diffrn_reflns_av_R_equivalents 0.035
_diffrn_reflns_limit_h_max 13
_diffrn_reflns_limit_h_min -13
_diffrn_reflns_limit_k_max 20
_diffrn_reflns_limit_k_min -20
_diffrn_reflns_limit_l_max 20
_diffrn_reflns_limit_l_min -21
_diffrn_reflns_number 19667
_diffrn_reflns_theta_full 22.155
_diffrn_reflns_theta_max 22.155
_diffrn_reflns_theta_min 1.232
_diffrn_standards_number 0
_exptl_absorpt_coefficient_mu 0.337
_exptl_absorpt_correction_T_max 1.00
_exptl_absorpt_correction_T_min 0.99
_exptl_absorpt_correction_type multi-scan
_exptl_absorpt_process_details 'SADABS (Siemens, 1996)'
_exptl_crystal_colour brown
_exptl_crystal_density_diffrn 1.243
_exptl_crystal_description needle
_exptl_crystal_F_000 1816
_exptl_crystal_size_max 0.03
_exptl_crystal_size_mid 0.02
_exptl_crystal_size_min 0.01
_refine_diff_density_max 0.62
_refine_diff_density_min -0.70
_refine_ls_extinction_method none
_refine_ls_goodness_of_fit_ref 1.3046
_refine_ls_hydrogen_treatment noref
_refine_ls_matrix_type full
_refine_ls_number_parameters 850
_refine_ls_number_reflns 6880
_refine_ls_number_restraints 0
_refine_ls_R_factor_all 0.1262
_refine_ls_R_factor_gt 0.0730
_refine_ls_shift/su_max 0.006154
_refine_ls_structure_factor_coef F
_refine_ls_weighting_details
;
 Method, part 1, Chebychev polynomial, (Watkin, 1994, Prince, 1982) 
 [weight] = 1.0/[A~0~*T~0~(x)+A~1~*T~1~(x) ... +A~n-1~]*T~n-1~(x)] 
 where A~i~ are the Chebychev coefficients listed below and x= Fcalc/Fmax 
 Method = Robust Weighting (Prince, 1982) 
 W = [weight] * [1-(deltaF/6*sigmaF)^2^]^2^ 
 A~i~ are: 
 0.965 0.559 0.666 
;
_refine_ls_weighting_scheme calc
_refine_ls_wR_factor_all 0.1061
_refine_ls_wR_factor_gt 0.0868
_refine_ls_wR_factor_ref 0.0868
_reflns_limit_h_max 13
_reflns_limit_h_min -13
_reflns_limit_k_max 20
_reflns_limit_k_min -19
_reflns_limit_l_max 21
_reflns_limit_l_min 0
_reflns_number_gt 6880
_reflns_number_total 12057
_reflns_threshold_expression I>2.00u(I)
_oxford_diffrn_Wilson_B_factor 0.00
_oxford_diffrn_Wilson_scale 0.00
_oxford_refine_ls_scale 0.2012(6)
_cod_data_source_file ja905796z_si_001.cif
_cod_data_source_block bath721
_cod_original_sg_symbol_H-M 'P -1 '
_cod_database_code 4105082

loop_
_symmetry_equiv_pos_as_xyz
x,y,z
-x,-y,-z

loop_
_atom_site_label
_atom_site_type_symbol
_atom_site_fract_x
_atom_site_fract_y
_atom_site_fract_z
_atom_site_U_iso_or_equiv
_atom_site_occupancy
_atom_site_adp_type
Zn1 Zn 0.49740(6) 0.25531(3) 0.48489(4) 0.0440 1.0000 Uani
N1 N 0.5675(4) 0.3425(2) 0.5029(3) 0.0463 1.0000 Uani
N2 N 0.5299(4) 0.1871(2) 0.5870(3) 0.0446 1.0000 Uani
N3 N 0.4279(4) 0.1677(2) 0.4659(3) 0.0415 1.0000 Uani
N4 N 0.4667(4) 0.3225(2) 0.3816(3) 0.0419 1.0000 Uani
N5 N 0.7816(5) 1.1263(3) -0.0240(3) 0.0618 1.0000 Uani
N6 N 0.2784(5) -0.6444(3) 0.9490(3) 0.0686 1.0000 Uani
O1 O 0.7043(5) 0.9273(2) 0.2244(3) 0.0722 1.0000 Uani
O2 O 0.6711(4) 0.9216(2) 0.1173(3) 0.0599 1.0000 Uani
O3 O 0.8125(5) 1.1917(3) -0.0636(3) 0.0887 1.0000 Uani
O4 O 0.3169(5) -0.3704(3) 0.9315(3) 0.0764 1.0000 Uani
O5 O 0.3116(4) -0.4134(2) 0.8424(2) 0.0610 1.0000 Uani
O6 O 0.2672(5) -0.7144(3) 0.9808(4) 0.1035 1.0000 Uani
O7 O 0.3204(4) 0.2885(2) 0.5149(2) 0.0564 1.0000 Uani
O8 O 0.1149(4) 0.3217(3) 0.4558(3) 0.0770 1.0000 Uani
O9 O 0.6779(4) 0.2191(2) 0.4593(2) 0.0558 1.0000 Uani
O10 O 0.8815(4) 0.1779(3) 0.5173(3) 0.0859 1.0000 Uani
C1 C 0.5788(5) 0.4143(3) 0.4542(3) 0.0448 1.0000 Uani
C2 C 0.6400(6) 0.4578(3) 0.4861(4) 0.0573 1.0000 Uani
C3 C 0.6680(5) 0.4113(3) 0.5519(4) 0.0524 1.0000 Uani
C4 C 0.6222(5) 0.3400(3) 0.5631(3) 0.0459 1.0000 Uani
C5 C 0.6344(5) 0.2761(3) 0.6239(3) 0.0452 1.0000 Uani
C6 C 0.5887(5) 0.2060(3) 0.6357(3) 0.0443 1.0000 Uani
C7 C 0.5919(5) 0.1425(3) 0.7024(3) 0.0499 1.0000 Uani
C8 C 0.5392(6) 0.0873(3) 0.6920(4) 0.0542 1.0000 Uani
C9 C 0.5017(5) 0.1137(3) 0.6196(3) 0.0456 1.0000 Uani
C10 C 0.4475(5) 0.0724(3) 0.5867(3) 0.0434 1.0000 Uani
C11 C 0.4115(5) 0.0973(3) 0.5163(3) 0.0440 1.0000 Uani
C12 C 0.3456(6) 0.0552(3) 0.4860(3) 0.0506 1.0000 Uani
C13 C 0.3209(5) 0.1010(3) 0.4190(4) 0.0525 1.0000 Uani
C14 C 0.3728(5) 0.1712(3) 0.4067(3) 0.0434 1.0000 Uani
C15 C 0.3642(5) 0.2349(3) 0.3438(3) 0.0449 1.0000 Uani
C16 C 0.4123(5) 0.3040(3) 0.3320(3) 0.0443 1.0000 Uani
C17 C 0.4121(5) 0.3661(3) 0.2658(3) 0.0499 1.0000 Uani
C18 C 0.4636(5) 0.4225(3) 0.2759(3) 0.0452 1.0000 Uani
C19 C 0.4965(5) 0.3961(3) 0.3488(3) 0.0433 1.0000 Uani
C20 C 0.5459(5) 0.4392(3) 0.3830(4) 0.0456 1.0000 Uani
C21 C 0.5647(5) 0.5172(3) 0.3414(3) 0.0462 1.0000 Uani
C22 C 0.5812(5) 0.5812(3) 0.3102(4) 0.0516 1.0000 Uani
C23 C 0.6036(5) 0.6601(3) 0.2768(4) 0.0490 1.0000 Uani
C24 C 0.6084(5) 0.6947(3) 0.2036(4) 0.0530 1.0000 Uani
C25 C 0.6330(6) 0.7705(3) 0.1736(4) 0.0535 1.0000 Uani
C26 C 0.6508(5) 0.8109(3) 0.2172(4) 0.0487 1.0000 Uani
C27 C 0.6451(6) 0.7764(3) 0.2905(4) 0.0556 1.0000 Uani
C28 C 0.6215(6) 0.7015(3) 0.3206(4) 0.0543 1.0000 Uani
C29 C 0.6787(6) 0.8920(3) 0.1888(4) 0.0548 1.0000 Uani
C30 C 0.6991(5) 0.9997(3) 0.0843(4) 0.0511 1.0000 Uani
C31 C 0.6472(6) 1.0274(3) 0.0123(4) 0.0617 1.0000 Uani
C32 C 0.6684(6) 1.1108(3) -0.0297(4) 0.0583 1.0000 Uani
C33 C 0.8510(6) 1.0886(3) 0.0391(4) 0.0566 1.0000 Uani
C34 C 0.8153(6) 1.0073(3) 0.0746(4) 0.0591 1.0000 Uani
C35 C 0.6449(7) 1.1288(4) -0.1076(4) 0.0763 1.0000 Uani
C36 C 0.6017(7) 1.1605(4) -0.0012(4) 0.0787 1.0000 Uani
C37 C 0.9634(7) 1.0904(5) 0.0105(4) 0.0778 1.0000 Uani
C38 C 0.8467(7) 1.1289(4) 0.0910(5) 0.0789 1.0000 Uani
C39 C 0.4261(5) -0.0051(3) 0.6306(4) 0.0503 1.0000 Uani
C40 C 0.4097(5) -0.0679(3) 0.6683(3) 0.0479 1.0000 Uani
C41 C 0.3875(5) -0.1423(3) 0.7172(4) 0.0465 1.0000 Uani
C42 C 0.3802(6) -0.2023(3) 0.6942(3) 0.0513 1.0000 Uani
C43 C 0.3598(5) -0.2736(3) 0.7432(4) 0.0523 1.0000 Uani
C44 C 0.3468(5) -0.2852(3) 0.8144(4) 0.0479 1.0000 Uani
C45 C 0.3553(6) -0.2253(4) 0.8372(4) 0.0645 1.0000 Uani
C46 C 0.3752(6) -0.1545(3) 0.7888(4) 0.0591 1.0000 Uani
C47 C 0.3251(6) -0.3589(3) 0.8687(4) 0.0552 1.0000 Uani
C48 C 0.2858(6) -0.4869(3) 0.8941(4) 0.0578 1.0000 Uani
C49 C 0.3847(6) -0.5306(3) 0.9228(4) 0.0612 1.0000 Uani
C50 C 0.3628(6) -0.6091(3) 0.9772(4) 0.0612 1.0000 Uani
C51 C 0.1869(6) -0.6031(4) 0.9059(4) 0.0605 1.0000 Uani
C52 C 0.2224(6) -0.5266(4) 0.8552(4) 0.0616 1.0000 Uani
C53 C 0.4607(7) -0.6581(4) 0.9866(5) 0.0824 1.0000 Uani
C54 C 0.3298(8) -0.6059(5) 1.0490(5) 0.0859 1.0000 Uani
C55 C 0.1466(7) -0.6484(4) 0.8635(5) 0.0773 1.0000 Uani
C56 C 0.0983(7) -0.5958(5) 0.9554(5) 0.0814 1.0000 Uani
O11 O 0.8884(6) 0.5234(4) 0.4478(4) 0.112(2) 1.0000 Uiso
O12 O 0.9500(7) 0.5224(5) 0.3139(5) 0.140(3) 1.0000 Uiso
O13 O 0.8870(8) 0.0281(6) 0.4240(5) 0.149(3) 1.0000 Uiso
O14 O 0.9740(9) 0.0490(7) 0.2906(6) 0.177(4) 1.0000 Uiso
C57 C 0.2922(5) 0.2303(3) 0.2862(3) 0.0468(15) 1.0000 Uiso
C58 C 0.3108(5) 0.1811(3) 0.2513(3) 0.0469(15) 1.0000 Uiso
C59 C 0.2403(5) 0.1751(3) 0.2011(3) 0.0457(15) 1.0000 Uiso
C60 C 0.1507(5) 0.2211(3) 0.1848(3) 0.0490(16) 1.0000 Uiso
C61 C 0.1303(5) 0.2718(3) 0.2190(3) 0.0509(16) 1.0000 Uiso
C62 C 0.2025(5) 0.2754(3) 0.2690(3) 0.0502(16) 1.0000 Uiso
C63 C 0.0331(6) 0.3228(4) 0.2020(4) 0.0586(18) 1.0000 Uiso
C64 C -0.0425(8) 0.3064(5) 0.1501(5) 0.092(3) 1.0000 Uiso
C65 C -0.0268(8) 0.3148(5) 0.2699(5) 0.092(3) 1.0000 Uiso
C66 C 0.0701(8) 0.4034(5) 0.1672(5) 0.092(3) 1.0000 Uiso
C67 C 0.2591(6) 0.1141(4) 0.1676(4) 0.0583(18) 1.0000 Uiso
C68 C 0.1747(7) 0.1158(5) 0.1149(5) 0.086(2) 1.0000 Uiso
C69 C 0.2531(7) 0.0390(5) 0.2296(4) 0.079(2) 1.0000 Uiso
C70 C 0.3678(7) 0.1249(5) 0.1336(5) 0.081(2) 1.0000 Uiso
C71 C 0.7105(5) 0.2789(3) 0.6803(3) 0.0449(15) 1.0000 Uiso
C72 C 0.6957(5) 0.3282(3) 0.7162(3) 0.0481(15) 1.0000 Uiso
C73 C 0.7709(5) 0.3336(3) 0.7651(3) 0.0480(15) 1.0000 Uiso
C74 C 0.8584(5) 0.2861(3) 0.7791(3) 0.0465(15) 1.0000 Uiso
C75 C 0.8743(5) 0.2362(3) 0.7447(3) 0.0447(15) 1.0000 Uiso
C76 C 0.7999(5) 0.2335(3) 0.6954(3) 0.0470(15) 1.0000 Uiso
C77 C 0.9705(5) 0.1827(3) 0.7596(3) 0.0486(15) 1.0000 Uiso
C78 C 1.0285(7) 0.1939(5) 0.6894(4) 0.077(2) 1.0000 Uiso
C79 C 0.9312(6) 0.1028(4) 0.7909(4) 0.0649(19) 1.0000 Uiso
C80 C 1.0474(6) 0.1965(4) 0.8110(4) 0.0659(19) 1.0000 Uiso
C81 C 0.7564(5) 0.3916(3) 0.8004(3) 0.0509(16) 1.0000 Uiso
C82 C 0.7635(6) 0.4699(4) 0.7411(4) 0.067(2) 1.0000 Uiso
C83 C 0.6483(6) 0.3822(4) 0.8370(4) 0.0639(19) 1.0000 Uiso
C84 C 0.8410(6) 0.3866(4) 0.8551(4) 0.070(2) 1.0000 Uiso
C85 C 0.7669(6) 0.2672(4) 0.4334(4) 0.0642(19) 1.0000 Uiso
C86 C 0.8470(7) 0.2544(4) 0.4905(4) 0.075(2) 1.0000 Uiso
C87 C 0.7921(7) 0.1303(5) 0.5431(4) 0.077(2) 1.0000 Uiso
C88 C 0.7130(6) 0.1426(4) 0.4864(4) 0.0601(18) 1.0000 Uiso
C89 C 0.2796(6) 0.3638(4) 0.4859(4) 0.0620(19) 1.0000 Uiso
C90 C 0.2012(6) 0.3724(4) 0.4297(4) 0.067(2) 1.0000 Uiso
C91 C 0.1548(6) 0.2468(4) 0.4832(4) 0.069(2) 1.0000 Uiso
C92 C 0.2333(6) 0.2377(4) 0.5409(4) 0.0612(18) 1.0000 Uiso
C93 C 0.9351(11) 0.5913(8) 0.3309(7) 0.135(4) 1.0000 Uiso
C94 C 0.9579(9) 0.5795(6) 0.4015(6) 0.103(3) 1.0000 Uiso
C95 C 0.9031(10) 0.4540(7) 0.4327(7) 0.120(4) 1.0000 Uiso
C96 C 0.8787(10) 0.4678(7) 0.3600(7) 0.121(4) 1.0000 Uiso
C97 C 0.9781(16) 0.1020(11) 0.3279(11) 0.193(7) 1.0000 Uiso
C98 C 0.9754(14) 0.0735(10) 0.4018(10) 0.166(6) 1.0000 Uiso
C99 C 0.8827(12) -0.0278(9) 0.3918(8) 0.150(5) 1.0000 Uiso
C100 C 0.8800(15) 0.0071(10) 0.3165(10) 0.173(6) 1.0000 Uiso
H21 H 0.6566 0.5079 0.4657 0.0779 1.0000 Uiso
H31 H 0.7096 0.4240 0.5842 0.0697 1.0000 Uiso
H71 H 0.6253 0.1412 0.7441 0.0656 1.0000 Uiso
H81 H 0.5286 0.0395 0.7260 0.0718 1.0000 Uiso
H121 H 0.3236 0.0061 0.5088 0.0687 1.0000 Uiso
H131 H 0.2784 0.0887 0.3875 0.0738 1.0000 Uiso
H171 H 0.3818 0.3670 0.2234 0.0698 1.0000 Uiso
H181 H 0.4753 0.4696 0.2416 0.0588 1.0000 Uiso
H241 H 0.5943 0.6678 0.1742 0.0730 1.0000 Uiso
H251 H 0.6378 0.7936 0.1242 0.0689 1.0000 Uiso
H271 H 0.6561 0.8039 0.3197 0.0757 1.0000 Uiso
H281 H 0.6178 0.6780 0.3699 0.0728 1.0000 Uiso
H301 H 0.6731 1.0274 0.1133 0.0700 1.0000 Uiso
H311 H 0.5719 1.0207 0.0189 0.0838 1.0000 Uiso
H312 H 0.6744 0.9984 -0.0146 0.0838 1.0000 Uiso
H341 H 0.8486 0.9856 0.1213 0.0796 1.0000 Uiso
H342 H 0.8372 0.9790 0.0448 0.0799 1.0000 Uiso
H351 H 0.5731 1.1180 -0.1131 0.1256 1.0000 Uiso
H352 H 0.6579 1.1807 -0.1334 0.1258 1.0000 Uiso
H353 H 0.6903 1.0994 -0.1258 0.1257 1.0000 Uiso
H361 H 0.5297 1.1576 -0.0140 0.1257 1.0000 Uiso
H362 H 0.6263 1.2108 -0.0220 0.1258 1.0000 Uiso
H363 H 0.6095 1.1435 0.0499 0.1256 1.0000 Uiso
H371 H 1.0088 1.0600 0.0486 0.1267 1.0000 Uiso
H372 H 0.9882 1.1411 -0.0061 0.1268 1.0000 Uiso
H373 H 0.9643 1.0723 -0.0280 0.1267 1.0000 Uiso
H381 H 0.8988 1.1064 0.1278 0.1339 1.0000 Uiso
H382 H 0.8631 1.1808 0.0667 0.1339 1.0000 Uiso
H383 H 0.7789 1.1245 0.1120 0.1336 1.0000 Uiso
H421 H 0.3892 -0.1950 0.6463 0.0709 1.0000 Uiso
H431 H 0.3553 -0.3135 0.7275 0.0707 1.0000 Uiso
H451 H 0.3482 -0.2333 0.8855 0.0865 1.0000 Uiso
H461 H 0.3808 -0.1146 0.8048 0.0839 1.0000 Uiso
H481 H 0.2450 -0.4808 0.9334 0.0735 1.0000 Uiso
H491 H 0.4261 -0.5033 0.9464 0.0808 1.0000 Uiso
H492 H 0.4238 -0.5347 0.8831 0.0809 1.0000 Uiso
H521 H 0.2665 -0.5332 0.8175 0.0819 1.0000 Uiso
H522 H 0.1608 -0.4963 0.8345 0.0814 1.0000 Uiso
H531 H 0.5186 -0.6343 1.0003 0.1278 1.0000 Uiso
H532 H 0.4474 -0.7061 1.0239 0.1278 1.0000 Uiso
H533 H 0.4752 -0.6649 0.9426 0.1278 1.0000 Uiso
H541 H 0.3885 -0.5918 1.0705 0.1409 1.0000 Uiso
H542 H 0.3068 -0.6549 1.0789 0.1407 1.0000 Uiso
H543 H 0.2733 -0.5705 1.0422 0.1406 1.0000 Uiso
H551 H 0.0924 -0.6207 0.8314 0.1327 1.0000 Uiso
H552 H 0.1187 -0.6948 0.8957 0.1329 1.0000 Uiso
H553 H 0.2038 -0.6583 0.8372 0.1328 1.0000 Uiso
H561 H 0.0349 -0.5799 0.9288 0.1367 1.0000 Uiso
H562 H 0.0895 -0.6437 0.9924 0.1368 1.0000 Uiso
H563 H 0.1190 -0.5603 0.9764 0.1368 1.0000 Uiso
H581 H 0.3720 0.1525 0.2611 0.0667 1.0000 Uiso
H601 H 0.1033 0.2183 0.1502 0.0676 1.0000 Uiso
H621 H 0.1913 0.3092 0.2923 0.0706 1.0000 Uiso
H641 H -0.0989 0.3429 0.1396 0.1551 1.0000 Uiso
H642 H -0.0054 0.3118 0.1066 0.1546 1.0000 Uiso
H643 H -0.0703 0.2572 0.1717 0.1546 1.0000 Uiso
H651 H -0.0942 0.3400 0.2564 0.1579 1.0000 Uiso
H652 H 0.0139 0.3373 0.2965 0.1576 1.0000 Uiso
H653 H -0.0368 0.2626 0.2960 0.1577 1.0000 Uiso
H661 H 0.0083 0.4352 0.1551 0.1590 1.0000 Uiso
H662 H 0.1115 0.4151 0.2011 0.1587 1.0000 Uiso
H663 H 0.1087 0.4079 0.1251 0.1586 1.0000 Uiso
H681 H 0.1923 0.0787 0.0937 0.1459 1.0000 Uiso
H682 H 0.1734 0.1650 0.0769 0.1457 1.0000 Uiso
H683 H 0.1088 0.1044 0.1389 0.1454 1.0000 Uiso
H691 H 0.2668 -0.0002 0.2112 0.1360 1.0000 Uiso
H692 H 0.3052 0.0371 0.2649 0.1356 1.0000 Uiso
H693 H 0.1846 0.0331 0.2506 0.1356 1.0000 Uiso
H701 H 0.3806 0.0852 0.1147 0.1361 1.0000 Uiso
H702 H 0.4204 0.1222 0.1684 0.1356 1.0000 Uiso
H703 H 0.3698 0.1726 0.0951 0.1356 1.0000 Uiso
H721 H 0.6348 0.3569 0.7078 0.0680 1.0000 Uiso
H741 H 0.9070 0.2876 0.8129 0.0655 1.0000 Uiso
H761 H 0.8098 0.2002 0.6709 0.0667 1.0000 Uiso
H781 H 1.0920 0.1652 0.7004 0.1328 1.0000 Uiso
H782 H 1.0452 0.2461 0.6669 0.1328 1.0000 Uiso
H783 H 0.9854 0.1786 0.6584 0.1326 1.0000 Uiso
H791 H 0.9912 0.0688 0.8027 0.1140 1.0000 Uiso
H792 H 0.8912 0.0967 0.8328 0.1133 1.0000 Uiso
H793 H 0.8880 0.0930 0.7556 0.1139 1.0000 Uiso
H801 H 1.1043 0.1604 0.8212 0.1141 1.0000 Uiso
H802 H 1.0128 0.1924 0.8543 0.1135 1.0000 Uiso
H803 H 1.0754 0.2455 0.7895 0.1139 1.0000 Uiso
H821 H 0.7518 0.5069 0.7632 0.1148 1.0000 Uiso
H822 H 0.8313 0.4762 0.7192 0.1144 1.0000 Uiso
H823 H 0.7099 0.4750 0.7060 0.1146 1.0000 Uiso
H831 H 0.6408 0.4192 0.8586 0.1096 1.0000 Uiso
H832 H 0.6449 0.3329 0.8739 0.1099 1.0000 Uiso
H833 H 0.5934 0.3879 0.8032 0.1096 1.0000 Uiso
H841 H 0.8233 0.4204 0.8799 0.1211 1.0000 Uiso
H842 H 0.9077 0.3993 0.8318 0.1205 1.0000 Uiso
H843 H 0.8424 0.3360 0.8895 0.1207 1.0000 Uiso
H851 H 0.7426 0.3191 0.4174 0.0911 1.0000 Uiso
H852 H 0.7981 0.2575 0.3935 0.0908 1.0000 Uiso
H861 H 0.9064 0.2859 0.4690 0.1050 1.0000 Uiso
H862 H 0.8184 0.2682 0.5287 0.1048 1.0000 Uiso
H871 H 0.7609 0.1405 0.5824 0.1098 1.0000 Uiso
H872 H 0.8157 0.0786 0.5584 0.1102 1.0000 Uiso
H881 H 0.7437 0.1313 0.4474 0.0857 1.0000 Uiso
H882 H 0.6520 0.1118 0.5051 0.0858 1.0000 Uiso
H891 H 0.2489 0.3762 0.5244 0.0878 1.0000 Uiso
H892 H 0.3394 0.3965 0.4659 0.0879 1.0000 Uiso
H901 H 0.1731 0.4232 0.4141 0.0940 1.0000 Uiso
H902 H 0.2345 0.3635 0.3898 0.0935 1.0000 Uiso
H911 H 0.0970 0.2133 0.5018 0.0968 1.0000 Uiso
H912 H 0.1878 0.2364 0.4441 0.0966 1.0000 Uiso
H921 H 0.2005 0.2478 0.5800 0.0857 1.0000 Uiso
H922 H 0.2610 0.1865 0.5572 0.0860 1.0000 Uiso
H941 H 0.9474 0.6276 0.4089 0.1209 1.0000 Uiso
H942 H 1.0323 0.5621 0.4113 0.1209 1.0000 Uiso
H931 H 0.9835 0.6301 0.3002 0.1578 1.0000 Uiso
H932 H 0.8607 0.6077 0.3214 0.1578 1.0000 Uiso
H951 H 0.9789 0.4383 0.4407 0.1418 1.0000 Uiso
H952 H 0.8571 0.4146 0.4636 0.1418 1.0000 Uiso
H961 H 0.8045 0.4881 0.3498 0.1423 1.0000 Uiso
H962 H 0.8839 0.4203 0.3505 0.1423 1.0000 Uiso
H981 H 1.0390 0.0431 0.4206 0.1991 1.0000 Uiso
H982 H 0.9692 0.1164 0.4171 0.1991 1.0000 Uiso
H971 H 1.0487 0.1258 0.3152 0.2287 1.0000 Uiso
H972 H 0.9209 0.1364 0.3103 0.2287 1.0000 Uiso
H991 H 0.9477 -0.0592 0.4066 0.1796 1.0000 Uiso
H992 H 0.8191 -0.0584 0.4098 0.1796 1.0000 Uiso
H1001 H 0.8728 -0.0350 0.2987 0.2002 1.0000 Uiso
H1002 H 0.8162 0.0392 0.3052 0.2002 1.0000 Uiso

loop_
_atom_site_aniso_label
_atom_site_aniso_U_11
_atom_site_aniso_U_22
_atom_site_aniso_U_33
_atom_site_aniso_U_23
_atom_site_aniso_U_13
_atom_site_aniso_U_12
Zn1 0.0590(5) 0.0200(3) 0.0463(4) -0.0036(3) -0.0038(3) -0.0050(3)
N1 0.055(3) 0.025(3) 0.055(4) -0.010(2) -0.001(3) -0.001(2)
N2 0.058(3) 0.024(2) 0.047(3) -0.006(2) 0.000(3) -0.005(2)
N3 0.053(3) 0.022(2) 0.043(3) -0.004(2) 0.000(3) -0.003(2)
N4 0.056(3) 0.025(2) 0.040(3) -0.007(2) 0.001(3) -0.007(2)
N5 0.077(4) 0.034(3) 0.060(4) 0.000(3) -0.002(3) -0.014(3)
N6 0.077(4) 0.029(3) 0.082(4) 0.002(3) -0.011(3) -0.005(3)
O1 0.109(4) 0.035(2) 0.067(3) -0.011(2) 0.005(3) -0.015(3)
O2 0.080(3) 0.030(2) 0.060(3) -0.004(2) -0.003(2) -0.013(2)
O3 0.108(4) 0.044(3) 0.084(4) 0.014(3) -0.002(3) -0.025(3)
O4 0.108(4) 0.046(3) 0.063(4) -0.004(2) -0.005(3) -0.022(3)
O5 0.085(4) 0.025(2) 0.062(3) -0.002(2) 0.007(2) -0.009(2)
O6 0.127(5) 0.031(3) 0.125(5) 0.005(3) -0.034(4) -0.017(3)
O7 0.060(3) 0.039(2) 0.066(3) -0.013(2) 0.009(2) 0.000(2)
O8 0.063(3) 0.057(3) 0.100(4) -0.015(3) -0.001(3) 0.003(2)
O9 0.062(3) 0.036(2) 0.065(3) -0.012(2) 0.002(2) 0.001(2)
O10 0.071(4) 0.063(3) 0.120(5) -0.029(3) -0.019(3) 0.015(3)
C1 0.060(4) 0.016(3) 0.051(4) -0.002(3) -0.006(3) -0.003(3)
C2 0.072(5) 0.029(3) 0.064(5) -0.008(3) -0.002(4) -0.011(3)
C3 0.062(4) 0.030(3) 0.060(5) -0.009(3) -0.010(3) -0.010(3)
C4 0.050(4) 0.035(3) 0.049(4) -0.010(3) 0.001(3) 0.000(3)
C5 0.054(4) 0.037(3) 0.041(4) -0.009(3) -0.003(3) 0.005(3)
C6 0.051(4) 0.039(3) 0.038(4) -0.008(3) -0.003(3) -0.001(3)
C7 0.068(5) 0.030(3) 0.044(4) -0.004(3) -0.009(3) 0.002(3)
C8 0.068(5) 0.026(3) 0.058(5) -0.002(3) -0.006(4) 0.005(3)
C9 0.054(4) 0.024(3) 0.053(4) -0.007(3) 0.004(3) -0.003(3)
C10 0.053(4) 0.023(3) 0.052(5) -0.010(3) -0.001(3) 0.003(3)
C11 0.051(4) 0.020(3) 0.055(5) -0.006(3) 0.002(3) -0.003(3)
C12 0.072(5) 0.029(3) 0.045(4) -0.005(3) -0.001(3) -0.008(3)
C13 0.062(4) 0.034(3) 0.059(5) -0.015(3) -0.008(3) -0.007(3)
C14 0.051(4) 0.028(3) 0.049(4) -0.010(3) -0.002(3) 0.000(3)
C15 0.041(4) 0.038(3) 0.052(4) -0.013(3) -0.005(3) 0.000(3)
C16 0.047(4) 0.033(3) 0.050(4) -0.011(3) -0.004(3) 0.002(3)
C17 0.068(5) 0.030(3) 0.048(4) -0.011(3) -0.004(3) 0.005(3)
C18 0.060(4) 0.023(3) 0.043(4) -0.001(3) -0.009(3) 0.003(3)
C19 0.048(4) 0.026(3) 0.049(4) -0.007(3) 0.003(3) -0.003(3)
C20 0.045(4) 0.026(3) 0.057(5) -0.004(3) 0.003(3) -0.003(3)
C21 0.057(4) 0.028(4) 0.047(4) -0.005(3) -0.006(3) -0.004(3)
C22 0.058(4) 0.030(4) 0.055(4) -0.001(3) -0.009(3) 0.002(3)
C23 0.058(4) 0.022(3) 0.058(5) -0.004(3) -0.001(3) 0.002(3)
C24 0.062(4) 0.034(3) 0.057(5) -0.009(3) -0.001(3) -0.002(3)
C25 0.064(4) 0.035(3) 0.048(4) 0.001(3) 0.000(3) -0.009(3)
C26 0.052(4) 0.027(3) 0.060(5) -0.007(3) -0.002(3) -0.002(3)
C27 0.069(5) 0.030(3) 0.063(5) -0.011(3) -0.008(4) 0.000(3)
C28 0.064(5) 0.036(3) 0.053(4) -0.005(3) -0.001(3) -0.004(3)
C29 0.059(4) 0.031(3) 0.067(5) -0.007(4) 0.000(4) -0.002(3)
C30 0.061(5) 0.021(3) 0.063(5) -0.005(3) -0.002(3) -0.010(3)
C31 0.073(5) 0.037(3) 0.068(5) -0.010(3) -0.014(4) -0.001(3)
C32 0.065(5) 0.030(3) 0.067(5) -0.001(3) -0.010(4) -0.001(3)
C33 0.063(5) 0.034(3) 0.064(5) -0.008(3) -0.009(4) -0.004(3)
C34 0.061(5) 0.036(3) 0.070(5) -0.006(3) -0.007(4) 0.001(3)
C35 0.100(6) 0.056(4) 0.060(5) -0.005(4) -0.009(4) 0.002(4)
C36 0.097(6) 0.051(4) 0.078(5) -0.011(4) 0.008(5) 0.023(4)
C37 0.066(5) 0.076(5) 0.080(6) -0.014(4) -0.004(4) -0.013(4)
C38 0.098(7) 0.062(5) 0.077(6) -0.023(4) 0.005(5) -0.024(4)
C39 0.057(4) 0.030(4) 0.062(5) -0.014(3) 0.002(3) -0.007(3)
C40 0.059(4) 0.027(4) 0.053(4) -0.008(3) 0.000(3) -0.004(3)
C41 0.050(4) 0.027(3) 0.054(5) -0.004(3) -0.003(3) -0.003(3)
C42 0.067(5) 0.030(3) 0.051(4) -0.008(3) 0.003(3) -0.006(3)
C43 0.063(5) 0.028(3) 0.060(5) -0.009(3) 0.002(3) -0.001(3)
C44 0.057(4) 0.027(3) 0.051(4) -0.004(3) -0.001(3) -0.003(3)
C45 0.088(6) 0.044(4) 0.054(4) -0.008(3) 0.006(4) -0.012(4)
C46 0.087(5) 0.031(3) 0.058(5) -0.014(3) 0.005(4) -0.006(3)
C47 0.066(5) 0.040(4) 0.047(5) -0.001(3) -0.006(3) -0.004(3)
C48 0.076(5) 0.028(3) 0.054(4) 0.004(3) 0.001(4) -0.003(3)
C49 0.073(5) 0.033(3) 0.066(5) -0.004(3) -0.002(4) -0.006(3)
C50 0.065(5) 0.036(3) 0.068(5) -0.001(3) -0.010(4) -0.006(3)
C51 0.060(5) 0.040(4) 0.072(5) -0.008(3) -0.008(4) -0.006(3)
C52 0.064(5) 0.044(4) 0.067(5) -0.008(3) -0.011(4) 0.003(3)
C53 0.082(6) 0.055(4) 0.085(6) 0.006(4) -0.011(5) 0.002(4)
C54 0.110(7) 0.068(5) 0.068(6) -0.010(4) -0.002(5) -0.026(5)
C55 0.080(6) 0.056(4) 0.098(6) -0.031(4) -0.011(5) -0.006(4)
C56 0.078(6) 0.073(5) 0.085(6) -0.017(4) 0.012(5) -0.017(4)

loop_
_atom_type_symbol
_atom_type_scat_dispersion_real
_atom_type_scat_dispersion_imag
_atom_type_scat_Cromer_Mann_a1
_atom_type_scat_Cromer_Mann_b1
_atom_type_scat_Cromer_Mann_a2
_atom_type_scat_Cromer_Mann_b2
_atom_type_scat_Cromer_Mann_a3
_atom_type_scat_Cromer_Mann_b3
_atom_type_scat_Cromer_Mann_a4
_atom_type_scat_Cromer_Mann_b4
_atom_type_scat_Cromer_Mann_c
_atom_type_scat_source
C 0.0033 0.0016 2.3100 20.8439 1.0200 10.2075 1.5886 0.5687 0.8650 51.6512 0.2156 'International Tables Vol C 4.2.6.8 and 6.1.1.4'
H 0.0000 0.0000 0.4930 10.5109 0.3229 26.1257 0.1402 3.1424 0.0408 57.7998 0.0030 'International Tables Vol C 4.2.6.8 and 6.1.1.4'
N 0.0061 0.0033 12.2126 0.0057 3.1322 9.8933 2.0125 28.9975 1.1663 0.5826 -11.5290 'International Tables Vol C 4.2.6.8 and 6.1.1.4'
O 0.0106 0.0060 3.0485 13.2771 2.2868 5.7011 1.5463 0.3239 0.8670 32.9089 0.2508 'International Tables Vol C 4.2.6.8 and 6.1.1.4'
Zn 0.2839 1.4301 14.0743 3.2655 7.0318 0.2333 5.1652 10.3163 2.4100 58.7097 1.3041 'International Tables Vol C 4.2.6.8 and 6.1.1.4'

loop_
_geom_angle_atom_site_label_1
_geom_angle_atom_site_label_2
_geom_angle_atom_site_label_3
_geom_angle
_geom_angle_publ_flag
N1 Zn1 N2 90.2(2) yes
N1 Zn1 N3 179.4(2) yes
N2 Zn1 N3 90.18(19) yes
N1 Zn1 N4 90.3(2) yes
N2 Zn1 N4 178.9(2) yes
N3 Zn1 N4 89.31(19) yes
N1 Zn1 O7 93.43(18) yes
N2 Zn1 O7 93.70(18) yes
N3 Zn1 O7 87.04(18) yes
N4 Zn1 O7 87.31(18) yes
N1 Zn1 O9 86.37(18) yes
N2 Zn1 O9 84.21(18) yes
N3 Zn1 O9 93.18(18) yes
N4 Zn1 O9 94.79(18) yes
O7 Zn1 O9 177.89(15) yes
Zn1 N1 C1 126.5(4) yes
Zn1 N1 C4 127.2(4) yes
C1 N1 C4 106.0(5) yes
Zn1 N2 C6 125.8(4) yes
Zn1 N2 C9 127.1(4) yes
C6 N2 C9 107.1(5) yes
Zn1 N3 C11 125.4(4) yes
Zn1 N3 C14 126.9(3) yes
C11 N3 C14 106.7(5) yes
Zn1 N4 C16 127.0(4) yes
Zn1 N4 C19 126.4(4) yes
C16 N4 C19 106.6(5) yes
O3 N5 C32 115.7(5) yes
O3 N5 C33 114.0(6) yes
C32 N5 C33 125.8(5) yes
O6 N6 C50 116.0(6) yes
O6 N6 C51 116.3(6) yes
C50 N6 C51 124.4(5) yes
C29 O2 C30 116.2(5) yes
C47 O5 C48 116.1(5) yes
Zn1 O7 C89 122.2(4) yes
Zn1 O7 C92 126.1(4) yes
C89 O7 C92 108.6(5) yes
C90 O8 C91 109.1(5) yes
Zn1 O9 C85 127.6(4) yes
Zn1 O9 C88 121.5(4) yes
C85 O9 C88 109.3(5) yes
C86 O10 C87 109.2(6) yes
N1 C1 C2 109.4(6) yes
N1 C1 C20 125.3(5) yes
C2 C1 C20 125.0(5) yes
C1 C2 C3 106.9(5) yes
C1 C2 H21 127.0 no
C3 C2 H21 126.1 no
C2 C3 C4 107.7(6) yes
C2 C3 H31 125.6 no
C4 C3 H31 126.7 no
C3 C4 N1 109.9(5) yes
C3 C4 C5 125.8(6) yes
N1 C4 C5 124.3(5) yes
C4 C5 C6 126.1(6) yes
C4 C5 C71 118.0(5) yes
C6 C5 C71 115.7(5) yes
C5 C6 N2 126.0(5) yes
C5 C6 C7 125.3(6) yes
N2 C6 C7 108.7(5) yes
C6 C7 C8 106.9(6) yes
C6 C7 H71 125.6 no
C8 C7 H71 127.4 no
C7 C8 C9 108.5(5) yes
C7 C8 H81 125.7 no
C9 C8 H81 125.8 no
C8 C9 N2 108.7(5) yes
C8 C9 C10 126.5(5) yes
N2 C9 C10 124.8(6) yes
C9 C10 C11 126.9(5) yes
C9 C10 C39 116.2(6) yes
C11 C10 C39 116.9(5) yes
C10 C11 N3 125.3(5) yes
C10 C11 C12 125.4(5) yes
N3 C11 C12 109.2(6) yes
C11 C12 C13 107.0(5) yes
C11 C12 H121 126.2 no
C13 C12 H121 126.8 no
C12 C13 C14 107.2(6) yes
C12 C13 H131 125.5 no
C14 C13 H131 127.3 no
C13 C14 N3 109.9(5) yes
C13 C14 C15 125.0(6) yes
N3 C14 C15 125.1(5) yes
C14 C15 C16 125.4(6) yes
C14 C15 C57 117.5(5) yes
C16 C15 C57 117.0(5) yes
C15 C16 N4 125.5(5) yes
C15 C16 C17 125.2(6) yes
N4 C16 C17 109.2(5) yes
C16 C17 C18 107.9(6) yes
C16 C17 H171 125.8 no
C18 C17 H171 126.3 no
C17 C18 C19 106.9(5) yes
C17 C18 H181 126.0 no
C19 C18 H181 127.0 no
C18 C19 N4 109.3(5) yes
C18 C19 C20 125.5(5) yes
N4 C19 C20 125.1(6) yes
C19 C20 C1 126.3(5) yes
C19 C20 C21 117.6(6) yes
C1 C20 C21 116.1(6) yes
C20 C21 C22 177.0(7) yes
C21 C22 C23 175.9(7) yes
C22 C23 C24 121.6(6) yes
C22 C23 C28 118.5(6) yes
C24 C23 C28 119.9(5) yes
C23 C24 C25 119.8(6) yes
C23 C24 H241 120.2 no
C25 C24 H241 120.0 no
C24 C25 C26 120.0(6) yes
C24 C25 H251 119.8 no
C26 C25 H251 120.2 no
C25 C26 C27 120.3(5) yes
C25 C26 C29 122.9(6) yes
C27 C26 C29 116.8(6) yes
C26 C27 C28 120.2(6) yes
C26 C27 H271 120.2 no
C28 C27 H271 119.6 no
C23 C28 C27 119.9(6) yes
C23 C28 H281 119.5 no
C27 C28 H281 120.6 no
C26 C29 O2 111.8(6) yes
C26 C29 O1 125.1(7) yes
O2 C29 O1 123.1(6) yes
O2 C30 C31 106.2(5) yes
O2 C30 C34 110.2(5) yes
C31 C30 C34 109.0(6) yes
O2 C30 H301 109.7 no
C31 C30 H301 110.4 no
C34 C30 H301 111.2 no
C30 C31 C32 112.6(6) yes
C30 C31 H311 108.6 no
C32 C31 H311 108.4 no
C30 C31 H312 108.0 no
C32 C31 H312 108.8 no
H311 C31 H312 110.5 no
C31 C32 N5 109.4(5) yes
C31 C32 C35 109.7(6) yes
N5 C32 C35 107.1(6) yes
C31 C32 C36 111.0(6) yes
N5 C32 C36 109.7(6) yes
C35 C32 C36 109.9(6) yes
N5 C33 C34 108.4(5) yes
N5 C33 C37 106.8(6) yes
C34 C33 C37 109.6(6) yes
N5 C33 C38 110.9(6) yes
C34 C33 C38 111.0(6) yes
C37 C33 C38 109.9(6) yes
C33 C34 C30 113.3(5) yes
C33 C34 H341 109.1 no
C30 C34 H341 108.4 no
C33 C34 H342 109.0 no
C30 C34 H342 107.9 no
H341 C34 H342 109.1 no
C32 C35 H351 109.4 no
C32 C35 H352 109.3 no
H351 C35 H352 109.5 no
C32 C35 H353 109.3 no
H351 C35 H353 110.3 no
H352 C35 H353 109.0 no
C32 C36 H361 108.8 no
C32 C36 H362 108.6 no
H361 C36 H362 110.4 no
C32 C36 H363 108.9 no
H361 C36 H363 110.8 no
H362 C36 H363 109.3 no
C33 C37 H371 109.3 no
C33 C37 H372 108.9 no
H371 C37 H372 108.7 no
C33 C37 H373 110.2 no
H371 C37 H373 110.2 no
H372 C37 H373 109.5 no
C33 C38 H381 108.0 no
C33 C38 H382 109.7 no
H381 C38 H382 109.2 no
C33 C38 H383 110.5 no
H381 C38 H383 109.7 no
H382 C38 H383 109.7 no
C10 C39 C40 177.9(7) yes
C39 C40 C41 176.6(7) yes
C40 C41 C42 121.6(6) yes
C40 C41 C46 119.2(6) yes
C42 C41 C46 119.2(5) yes
C41 C42 C43 119.8(6) yes
C41 C42 H421 120.1 no
C43 C42 H421 120.1 no
C42 C43 C44 120.6(6) yes
C42 C43 H431 119.3 no
C44 C43 H431 120.1 no
C43 C44 C45 119.3(5) yes
C43 C44 C47 123.2(6) yes
C45 C44 C47 117.5(7) yes
C44 C45 C46 120.3(7) yes
C44 C45 H451 119.4 no
C46 C45 H451 120.2 no
C45 C46 C41 120.7(6) yes
C45 C46 H461 119.5 no
C41 C46 H461 119.8 no
C44 C47 O5 114.3(6) yes
C44 C47 O4 124.0(7) yes
O5 C47 O4 121.7(6) yes
O5 C48 C49 110.1(6) yes
O5 C48 C52 107.0(5) yes
C49 C48 C52 109.4(6) yes
O5 C48 H481 109.2 no
C49 C48 H481 110.0 no
C52 C48 H481 111.1 no
C48 C49 C50 112.6(6) yes
C48 C49 H491 108.4 no
C50 C49 H491 108.3 no
C48 C49 H492 108.1 no
C50 C49 H492 109.5 no
H491 C49 H492 109.8 no
C49 C50 N6 109.2(6) yes
C49 C50 C53 109.8(6) yes
N6 C50 C53 107.0(6) yes
C49 C50 C54 111.2(6) yes
N6 C50 C54 109.9(6) yes
C53 C50 C54 109.7(7) yes
N6 C51 C52 109.6(6) yes
N6 C51 C55 107.6(6) yes
C52 C51 C55 109.7(7) yes
N6 C51 C56 110.2(6) yes
C52 C51 C56 111.2(6) yes
C55 C51 C56 108.5(6) yes
C51 C52 C48 111.0(6) yes
C51 C52 H521 109.0 no
C48 C52 H521 108.7 no
C51 C52 H522 109.1 no
C48 C52 H522 108.6 no
H521 C52 H522 110.5 no
C50 C53 H531 109.0 no
C50 C53 H532 108.7 no
H531 C53 H532 109.6 no
C50 C53 H533 108.8 no
H531 C53 H533 110.8 no
H532 C53 H533 109.9 no
C50 C54 H541 109.2 no
C50 C54 H542 108.2 no
H541 C54 H542 109.5 no
C50 C54 H543 109.7 no
H541 C54 H543 110.4 no
H542 C54 H543 109.8 no
C51 C55 H551 109.4 no
C51 C55 H552 109.2 no
H551 C55 H552 109.8 no
C51 C55 H553 108.6 no
H551 C55 H553 110.0 no
H552 C55 H553 109.8 no
C51 C56 H561 109.8 no
C51 C56 H562 107.9 no
H561 C56 H562 110.8 no
C51 C56 H563 108.9 no
H561 C56 H563 110.4 no
H562 C56 H563 109.0 no
C94 O11 C95 108.1(8) yes
C93 O12 C96 106.0(9) yes
C98 O13 C99 111.8(12) yes
C97 O14 C100 104.5(14) yes
C15 C57 C58 122.0(6) yes
C15 C57 C62 119.1(6) yes
C58 C57 C62 118.9(6) yes
C57 C58 C59 120.9(6) yes
C57 C58 H581 119.2 no
C59 C58 H581 119.9 no
C58 C59 C60 119.0(6) yes
C58 C59 C67 119.3(5) yes
C60 C59 C67 121.6(6) yes
C59 C60 C61 121.4(6) yes
C59 C60 H601 119.6 no
C61 C60 H601 119.0 no
C60 C61 C62 117.5(6) yes
C60 C61 C63 122.3(6) yes
C62 C61 C63 120.2(6) yes
C57 C62 C61 122.4(6) yes
C57 C62 H621 118.3 no
C61 C62 H621 119.3 no
C61 C63 C64 112.7(6) yes
C61 C63 C65 110.6(6) yes
C64 C63 C65 108.4(7) yes
C61 C63 C66 108.0(6) yes
C64 C63 C66 107.9(6) yes
C65 C63 C66 109.1(7) yes
C63 C64 H641 107.6 no
C63 C64 H642 109.0 no
H641 C64 H642 109.3 no
C63 C64 H643 109.8 no
H641 C64 H643 109.9 no
H642 C64 H643 111.2 no
C63 C65 H651 108.2 no
C63 C65 H652 108.0 no
H651 C65 H652 110.9 no
C63 C65 H653 108.0 no
H651 C65 H653 110.3 no
H652 C65 H653 111.4 no
C63 C66 H661 107.6 no
C63 C66 H662 107.9 no
H661 C66 H662 109.8 no
C63 C66 H663 108.7 no
H661 C66 H663 110.3 no
H662 C66 H663 112.4 no
C59 C67 C68 111.7(6) yes
C59 C67 C69 105.8(6) yes
C68 C67 C69 108.1(6) yes
C59 C67 C70 109.0(6) yes
C68 C67 C70 111.6(7) yes
C69 C67 C70 110.6(6) yes
C67 C68 H681 108.3 no
C67 C68 H682 109.3 no
H681 C68 H682 108.1 no
C67 C68 H683 109.3 no
H681 C68 H683 110.3 no
H682 C68 H683 111.5 no
C67 C69 H691 108.2 no
C67 C69 H692 109.6 no
H691 C69 H692 109.5 no
C67 C69 H693 109.7 no
H691 C69 H693 110.0 no
H692 C69 H693 109.7 no
C67 C70 H701 108.7 no
C67 C70 H702 110.1 no
H701 C70 H702 109.1 no
C67 C70 H703 108.9 no
H701 C70 H703 109.4 no
H702 C70 H703 110.6 no
C5 C71 C72 121.4(5) yes
C5 C71 C76 119.8(5) yes
C72 C71 C76 118.8(6) yes
C71 C72 C73 120.6(6) yes
C71 C72 H721 118.8 no
C73 C72 H721 120.6 no
C72 C73 C74 118.4(6) yes
C72 C73 C81 119.7(6) yes
C74 C73 C81 121.9(6) yes
C73 C74 C75 122.0(6) yes
C73 C74 H741 119.2 no
C75 C74 H741 118.8 no
C74 C75 C76 118.2(6) yes
C74 C75 C77 123.0(5) yes
C76 C75 C77 118.8(5) yes
C71 C76 C75 121.9(6) yes
C71 C76 H761 118.6 no
C75 C76 H761 119.4 no
C75 C77 C78 109.6(5) yes
C75 C77 C79 108.5(5) yes
C78 C77 C79 109.1(6) yes
C75 C77 C80 112.0(5) yes
C78 C77 C80 108.2(6) yes
C79 C77 C80 109.4(5) yes
C77 C78 H781 108.3 no
C77 C78 H782 108.5 no
H781 C78 H782 109.5 no
C77 C78 H783 110.3 no
H781 C78 H783 110.5 no
H782 C78 H783 109.6 no
C77 C79 H791 109.1 no
C77 C79 H792 109.1 no
H791 C79 H792 110.0 no
C77 C79 H793 108.7 no
H791 C79 H793 109.5 no
H792 C79 H793 110.4 no
C77 C80 H801 109.8 no
C77 C80 H802 110.2 no
H801 C80 H802 109.5 no
C77 C80 H803 108.8 no
H801 C80 H803 109.1 no
H802 C80 H803 109.5 no
C73 C81 C82 107.5(5) yes
C73 C81 C83 110.1(5) yes
C82 C81 C83 109.9(6) yes
C73 C81 C84 112.8(6) yes
C82 C81 C84 107.6(6) yes
C83 C81 C84 108.9(6) yes
C81 C82 H821 107.6 no
C81 C82 H822 109.9 no
H821 C82 H822 110.5 no
C81 C82 H823 109.5 no
H821 C82 H823 109.4 no
H822 C82 H823 110.0 no
C81 C83 H831 108.7 no
C81 C83 H832 108.9 no
H831 C83 H832 109.0 no
C81 C83 H833 110.7 no
H831 C83 H833 109.9 no
H832 C83 H833 109.6 no
C81 C84 H841 109.2 no
C81 C84 H842 109.8 no
H841 C84 H842 110.6 no
C81 C84 H843 108.2 no
H841 C84 H843 108.5 no
H842 C84 H843 110.5 no
O9 C85 C86 110.9(6) yes
O9 C85 H851 108.5 no
C86 C85 H851 109.4 no
O9 C85 H852 109.3 no
C86 C85 H852 109.4 no
H851 C85 H852 109.3 no
C85 C86 O10 110.9(6) yes
C85 C86 H861 106.9 no
O10 C86 H861 108.7 no
C85 C86 H862 109.9 no
O10 C86 H862 110.4 no
H861 C86 H862 110.0 no
O10 C87 C88 111.1(6) yes
O10 C87 H871 109.4 no
C88 C87 H871 109.3 no
O10 C87 H872 108.4 no
C88 C87 H872 108.2 no
H871 C87 H872 110.4 no
C87 C88 O9 111.0(6) yes
C87 C88 H881 109.5 no
O9 C88 H881 108.2 no
C87 C88 H882 110.1 no
O9 C88 H882 107.4 no
H881 C88 H882 110.6 no
O7 C89 C90 111.7(6) yes
O7 C89 H891 108.5 no
C90 C89 H891 110.5 no
O7 C89 H892 106.8 no
C90 C89 H892 109.6 no
H891 C89 H892 109.5 no
C89 C90 O8 111.5(6) yes
C89 C90 H901 108.2 no
O8 C90 H901 107.9 no
C89 C90 H902 109.5 no
O8 C90 H902 109.7 no
H901 C90 H902 110.1 no
O8 C91 C92 110.7(6) yes
O8 C91 H911 108.6 no
C92 C91 H911 109.7 no
O8 C91 H912 108.0 no
C92 C91 H912 109.9 no
H911 C91 H912 109.9 no
C91 C92 O7 111.0(6) yes
C91 C92 H921 109.9 no
O7 C92 H921 108.6 no
C91 C92 H922 108.6 no
O7 C92 H922 108.2 no
H921 C92 H922 110.4 no
O12 C93 C94 112.2(11) yes
O12 C93 H931 108.0 no
C94 C93 H931 108.5 no
O12 C93 H932 108.4 no
C94 C93 H932 108.7 no
H931 C93 H932 111.1 no
O11 C94 C93 109.8(10) yes
O11 C94 H941 109.9 no
C93 C94 H941 107.9 no
O11 C94 H942 109.8 no
C93 C94 H942 108.8 no
H941 C94 H942 110.6 no
O11 C95 C96 109.6(10) yes
O11 C95 H951 108.8 no
C96 C95 H951 107.9 no
O11 C95 H952 110.0 no
C96 C95 H952 109.5 no
H951 C95 H952 110.9 no
O12 C96 C95 110.1(10) yes
O12 C96 H961 108.7 no
C95 C96 H961 109.1 no
O12 C96 H962 110.0 no
C95 C96 H962 109.8 no
H961 C96 H962 109.1 no
O14 C97 C98 117.9(17) yes
O14 C97 H971 104.1 no
C98 C97 H971 105.3 no
O14 C97 H972 107.0 no
C98 C97 H972 109.3 no
H971 C97 H972 113.4 no
O13 C98 C97 108.9(16) yes
O13 C98 H981 108.9 no
C97 C98 H981 109.9 no
O13 C98 H982 109.6 no
C97 C98 H982 106.6 no
H981 C98 H982 112.8 no
O13 C99 C100 109.8(13) yes
O13 C99 H991 107.3 no
C100 C99 H991 109.7 no
O13 C99 H992 108.2 no
C100 C99 H992 111.1 no
H991 C99 H992 110.5 no
O14 C100 C99 110.8(15) yes
O14 C100 H1001 111.8 no
C99 C100 H1001 104.6 no
O14 C100 H1002 112.2 no
C99 C100 H1002 106.2 no
H1001 C100 H1002 110.8 no

loop_
_geom_bond_atom_site_label_1
_geom_bond_atom_site_label_2
_geom_bond_distance
_geom_bond_publ_flag
Zn1 N1 2.040(5) yes
Zn1 N2 2.033(5) yes
Zn1 N3 2.053(5) yes
Zn1 N4 2.042(5) yes
Zn1 O7 2.461(5) yes
Zn1 O9 2.494(5) yes
N1 C1 1.376(7) yes
N1 C4 1.380(8) yes
N2 C6 1.378(8) yes
N2 C9 1.369(7) yes
N3 C11 1.379(7) yes
N3 C14 1.358(8) yes
N4 C16 1.360(8) yes
N4 C19 1.378(7) yes
N5 O3 1.279(7) yes
N5 C32 1.482(9) yes
N5 C33 1.494(9) yes
N6 O6 1.268(7) yes
N6 C50 1.487(9) yes
N6 C51 1.489(9) yes
O1 C29 1.193(8) yes
O2 C29 1.341(8) yes
O2 C30 1.446(7) yes
O4 C47 1.201(8) yes
O5 C47 1.341(8) yes
O5 C48 1.454(7) yes
O7 C89 1.438(8) yes
O7 C92 1.445(8) yes
O8 C90 1.435(9) yes
O8 C91 1.425(9) yes
O9 C85 1.436(8) yes
O9 C88 1.433(8) yes
O10 C86 1.432(9) yes
O10 C87 1.434(10) yes
C1 C2 1.449(9) yes
C1 C20 1.395(9) yes
C2 C3 1.345(9) yes
C2 H21 0.921 no
C3 C4 1.428(8) yes
C3 H31 0.934 no
C4 C5 1.388(8) yes
C5 C6 1.405(8) yes
C5 C71 1.504(9) yes
C6 C7 1.448(8) yes
C7 C8 1.333(9) yes
C7 H71 0.930 no
C8 C9 1.434(9) yes
C8 H81 0.933 no
C9 C10 1.384(9) yes
C10 C11 1.393(9) yes
C10 C39 1.453(8) yes
C11 C12 1.441(9) yes
C12 C13 1.348(9) yes
C12 H121 0.930 no
C13 C14 1.439(8) yes
C13 H131 0.925 no
C14 C15 1.407(8) yes
C15 C16 1.401(8) yes
C15 C57 1.499(9) yes
C16 C17 1.426(8) yes
C17 C18 1.342(9) yes
C17 H171 0.929 no
C18 C19 1.425(9) yes
C18 H181 0.928 no
C19 C20 1.398(9) yes
C20 C21 1.445(8) yes
C21 C22 1.179(8) yes
C22 C23 1.444(8) yes
C23 C24 1.377(9) yes
C23 C28 1.397(10) yes
C24 C25 1.392(9) yes
C24 H241 0.932 no
C25 C26 1.378(9) yes
C25 H251 0.929 no
C26 C27 1.379(9) yes
C26 C29 1.492(8) yes
C27 C28 1.375(9) yes
C27 H271 0.929 no
C28 H281 0.927 no
C30 C31 1.498(10) yes
C30 C34 1.488(10) yes
C30 H301 0.973 no
C31 C32 1.537(9) yes
C31 H311 0.967 no
C31 H312 0.965 no
C32 C35 1.504(11) yes
C32 C36 1.525(11) yes
C33 C34 1.531(9) yes
C33 C37 1.533(11) yes
C33 C38 1.502(11) yes
C34 H341 0.972 no
C34 H342 0.979 no
C35 H351 0.952 no
C35 H352 0.956 no
C35 H353 0.960 no
C36 H361 0.957 no
C36 H362 0.956 no
C36 H363 0.962 no
C37 H371 0.963 no
C37 H372 0.961 no
C37 H373 0.953 no
C38 H381 0.966 no
C38 H382 0.960 no
C38 H383 0.949 no
C39 C40 1.185(8) yes
C40 C41 1.438(8) yes
C41 C42 1.388(9) yes
C41 C46 1.376(9) yes
C42 C43 1.390(9) yes
C42 H421 0.925 no
C43 C44 1.372(9) yes
C43 H431 0.928 no
C44 C45 1.382(9) yes
C44 C47 1.465(9) yes
C45 C46 1.378(9) yes
C45 H451 0.929 no
C46 H461 0.932 no
C48 C49 1.499(10) yes
C48 C52 1.508(10) yes
C48 H481 0.983 no
C49 C50 1.532(9) yes
C49 H491 0.977 no
C49 H492 0.964 no
C50 C53 1.521(11) yes
C50 C54 1.521(12) yes
C51 C52 1.521(9) yes
C51 C55 1.508(11) yes
C51 C56 1.537(12) yes
C52 H521 0.984 no
C52 H522 0.970 no
C53 H531 0.958 no
C53 H532 0.968 no
C53 H533 0.955 no
C54 H541 0.948 no
C54 H542 0.961 no
C54 H543 0.958 no
C55 H551 0.959 no
C55 H552 0.959 no
C55 H553 0.953 no
C56 H561 0.952 no
C56 H562 0.956 no
C56 H563 0.957 no
O11 C94 1.443(12) yes
O11 C95 1.475(13) yes
O12 C93 1.487(15) yes
O12 C96 1.442(13) yes
O13 C98 1.394(17) yes
O13 C99 1.437(16) yes
O14 C97 1.46(2) yes
O14 C100 1.431(18) yes
C57 C58 1.380(9) yes
C57 C62 1.389(9) yes
C58 C59 1.382(9) yes
C58 H581 0.927 no
C59 C60 1.398(9) yes
C59 C67 1.558(9) yes
C60 C61 1.398(9) yes
C60 H601 0.935 no
C61 C62 1.378(9) yes
C61 C63 1.527(9) yes
C62 H621 0.936 no
C63 C64 1.532(12) yes
C63 C65 1.517(12) yes
C63 C66 1.523(11) yes
C64 H641 0.965 no
C64 H642 0.962 no
C64 H643 0.954 no
C65 H651 0.969 no
C65 H652 0.952 no
C65 H653 0.955 no
C66 H661 0.965 no
C66 H662 0.949 no
C66 H663 0.951 no
C67 C68 1.497(11) yes
C67 C69 1.526(11) yes
C67 C70 1.521(11) yes
C68 H681 0.973 no
C68 H682 0.974 no
C68 H683 0.951 no
C69 H691 0.962 no
C69 H692 0.959 no
C69 H693 0.954 no
C70 H701 0.975 no
C70 H702 0.953 no
C70 H703 0.959 no
C71 C72 1.389(9) yes
C71 C76 1.390(8) yes
C72 C73 1.399(9) yes
C72 H721 0.923 no
C73 C74 1.393(9) yes
C73 C81 1.528(9) yes
C74 C75 1.377(9) yes
C74 H741 0.925 no
C75 C76 1.384(9) yes
C75 C77 1.546(9) yes
C76 H761 0.941 no
C77 C78 1.534(10) yes
C77 C79 1.516(10) yes
C77 C80 1.513(10) yes
C78 H781 0.952 no
C78 H782 0.961 no
C78 H783 0.952 no
C79 H791 0.970 no
C79 H792 0.952 no
C79 H793 0.967 no
C80 H801 0.965 no
C80 H802 0.950 no
C80 H803 0.951 no
C81 C82 1.544(10) yes
C81 C83 1.534(10) yes
C81 C84 1.513(10) yes
C82 H821 0.971 no
C82 H822 0.953 no
C82 H823 0.958 no
C83 H831 0.958 no
C83 H832 0.969 no
C83 H833 0.950 no
C84 H841 0.971 no
C84 H842 0.955 no
C84 H843 0.966 no
C85 C86 1.483(11) yes
C85 H851 0.975 no
C85 H852 0.968 no
C86 H861 0.966 no
C86 H862 0.965 no
C87 C88 1.470(11) yes
C87 H871 0.962 no
C87 H872 0.970 no
C88 H881 0.964 no
C88 H882 0.967 no
C89 C90 1.467(10) yes
C89 H891 0.966 no
C89 H892 0.978 no
C90 H901 0.973 no
C90 H902 0.971 no
C91 C92 1.489(11) yes
C91 H911 0.961 no
C91 H912 0.970 no
C92 H921 0.964 no
C92 H922 0.977 no
C93 C94 1.380(15) yes
C93 H931 0.991 no
C93 H932 0.989 no
C94 H941 0.991 no
C94 H942 0.994 no
C95 C96 1.419(16) yes
C95 H951 1.001 no
C95 H952 0.981 no
C96 H961 1.010 no
C96 H962 0.995 no
C97 C98 1.38(2) yes
C97 H971 0.999 no
C97 H972 0.955 no
C98 H981 0.983 no
C98 H982 0.977 no
C99 C100 1.41(2) yes
C99 H991 0.998 no
C99 H992 0.989 no
C100 H1001 0.996 no
C100 H1002 0.988 no
